data_4323177
loop_
_publ_author_name
'Maya Shivakumar'
'Kausikisankar Pramanik'
'Prasanta Ghosh'
'Animesh Chakravorty'

_publ_section_title
;
 Isolation and Structure of the First Azo Anion Radical Complexes of
 Ruthenium
;
_journal_name_full 'Inorganic Chemistry'
_journal_page_first 5968
_journal_page_last 5969
_journal_paper_doi 10.1021/ic980719w
_journal_volume 37
_journal_year 1998
_chemical_formula_sum 'C48 H39 Cl N3 O P2 Ru'
_chemical_formula_weight 872.28
_chemical_name_systematic
; 
 ? 
;
_space_group_IT_number 14
_symmetry_cell_setting monoclinic
_symmetry_space_group_name_Hall '-P 2yn'
_symmetry_space_group_name_H-M 'P 1 21/n 1'
_atom_sites_solution_hydrogens geom
_atom_sites_solution_primary heavy
_atom_sites_solution_secondary difmap
_audit_creation_method SHELXL
_cell_angle_alpha 90.00
_cell_angle_beta 97.28(4)
_cell_angle_gamma 90.00
_cell_formula_units_Z 4
_cell_length_a 17.244(9)
_cell_length_b 11.047(4)
_cell_length_c 22.076(7)
_cell_measurement_reflns_used 30
_cell_measurement_temperature 293(2)
_cell_measurement_theta_max 14
_cell_measurement_theta_min 7
_cell_volume 4171(3)
_computing_structure_refinement 'SHELXL-93 (Sheldrick, 1993)'
_computing_structure_solution 'SHELXS-86 (Sheldrick, 1990)'
_diffrn_ambient_temperature 293(2)
_diffrn_measurement_device 'Siemens R3m/V'
_diffrn_measurement_method w-scan
_diffrn_radiation_monochromator graphite
_diffrn_radiation_source 'fine-focus sealed tube'
_diffrn_radiation_type MoK\a
_diffrn_radiation_wavelength 0.71073
_diffrn_reflns_av_R_equivalents 0.0699
_diffrn_reflns_av_sigmaI/netI 0.0969
_diffrn_reflns_limit_h_max 19
_diffrn_reflns_limit_h_min 0
_diffrn_reflns_limit_k_max 12
_diffrn_reflns_limit_k_min 0
_diffrn_reflns_limit_l_max 25
_diffrn_reflns_limit_l_min -25
_diffrn_reflns_number 6814
_diffrn_reflns_theta_max 24.05
_diffrn_reflns_theta_min 1.60
_diffrn_standards_interval_count 98
_diffrn_standards_number 2
_exptl_absorpt_coefficient_mu 0.558
_exptl_absorpt_correction_T_max 0.793
_exptl_absorpt_correction_T_min 0.714
_exptl_absorpt_correction_type semi-empirical
_exptl_crystal_colour dark_green
_exptl_crystal_density_diffrn 1.392
_exptl_crystal_description parallelopiped
_exptl_crystal_F_000 1788
_exptl_crystal_size_max 0.40
_exptl_crystal_size_mid 0.18
_exptl_crystal_size_min 0.15
_refine_diff_density_max 0.670
_refine_diff_density_min -0.475
_refine_diff_density_rms 0.087
_refine_ls_extinction_method none
_refine_ls_goodness_of_fit_all 1.047
_refine_ls_goodness_of_fit_obs 1.123
_refine_ls_matrix_type full
_refine_ls_number_parameters 505
_refine_ls_number_reflns 6565
_refine_ls_number_restraints 0
_refine_ls_restrained_S_all 1.132
_refine_ls_restrained_S_obs 1.123
_refine_ls_R_factor_all 0.1245
_refine_ls_R_factor_obs 0.0612
_refine_ls_shift/esd_max 0.000
_refine_ls_shift/esd_mean 0.000
_refine_ls_structure_factor_coef Fsqd
_refine_ls_weighting_details 'w=1/[\s^2^(Fo^2^)+(0.0404P)^2^+4.0443P] where P=(Fo^2^+2Fc^2^)/3'
_refine_ls_weighting_scheme calc
_refine_ls_wR_factor_all 0.1432
_refine_ls_wR_factor_obs 0.1072
_reflns_number_observed 3940
_reflns_number_total 6571
_reflns_observed_criterion >2sigma(I)
_cod_data_source_file ic980719w_1.cif
_cod_data_source_block '[Ru(pap._)(Cl)(CO)(PPh3)2],3a'
_cod_depositor_comments
;
The following automatic conversions were performed:

'_refine_ls_weighting_scheme' value 'calc
w=1/[\s^2^(Fo^2^)+(0.0404P)^2^+4.0443P] where P=(Fo^2^+2Fc^2^)/3' was
changed to 'calc'. New tag '_refine_ls_weighting_details' was
created. The value of the new tag was set to
'w=1/[\s^2^(Fo^2^)+(0.0404P)^2^+4.0443P] where P=(Fo^2^+2Fc^2^)/3'.

Automatic conversion script
Id: cif_fix_values 3143 2015-03-26 13:38:13Z robertas 
;
_cod_original_cell_volume 4171.0(3.1)
_cod_original_formula_sum 'C48 H39 N3 O P2 Cl Ru'
_cod_database_code 4323177

loop_
_symmetry_equiv_pos_as_xyz
'x, y, z'
'-x+1/2, y+1/2, -z+1/2'
'-x, -y, -z'
'x-1/2, -y-1/2, z-1/2'

loop_
_atom_site_aniso_label
_atom_site_aniso_U_11
_atom_site_aniso_U_22
_atom_site_aniso_U_33
_atom_site_aniso_U_23
_atom_site_aniso_U_13
_atom_site_aniso_U_12
Ru 0.0414(3) 0.0393(3) 0.0338(3) -0.0081(3) 0.0073(2) 0.0041(3)
Cl 0.0664(13) 0.0689(13) 0.0565(11) -0.0102(11) 0.0208(10) 0.0019(12)
P1 0.0504(12) 0.0469(12) 0.0392(10) -0.0057(9) 0.0030(9) 0.0076(9)
P2 0.0426(11) 0.0369(11) 0.0351(9) -0.0046(8) 0.0061(8) -0.0004(8)
O1 0.064(4) 0.030(3) 0.084(4) -0.016(3) 0.009(3) -0.008(3)
N1 0.043(4) 0.059(4) 0.041(3) -0.003(3) 0.007(3) -0.001(3)
N2 0.045(4) 0.039(4) 0.052(4) -0.011(3) 0.011(3) 0.001(3)
N3 0.051(4) 0.051(4) 0.042(3) -0.004(3) -0.001(3) 0.005(3)
C1 0.047(5) 0.052(5) 0.043(4) 0.002(4) 0.001(4) 0.008(4)
C2 0.098(8) 0.094(8) 0.084(7) 0.020(6) 0.044(6) 0.039(6)
C3 0.109(9) 0.107(8) 0.086(7) 0.038(6) 0.052(6) 0.019(7)
C4 0.093(8) 0.085(8) 0.129(9) 0.049(7) 0.036(7) 0.005(7)
C5 0.096(9) 0.081(8) 0.254(16) 0.075(9) 0.071(10) 0.021(7)
C6 0.077(7) 0.086(7) 0.165(11) 0.049(7) 0.054(7) 0.025(6)
C7 0.054(5) 0.065(6) 0.044(4) -0.009(4) 0.007(4) 0.000(4)
C8 0.076(6) 0.061(6) 0.050(5) -0.018(4) 0.000(4) 0.008(5)
C9 0.091(7) 0.074(6) 0.089(7) -0.037(6) 0.006(6) 0.010(5)
C10 0.081(7) 0.122(9) 0.069(7) -0.055(7) 0.020(6) -0.022(7)
C11 0.097(8) 0.132(9) 0.036(5) -0.024(6) -0.005(5) -0.006(7)
C12 0.092(7) 0.098(7) 0.043(4) -0.014(5) -0.008(4) -0.002(6)
C13 0.045(4) 0.047(4) 0.039(4) 0.001(3) -0.011(3) 0.005(4)
C14 0.048(5) 0.036(4) 0.066(5) -0.012(4) -0.002(4) 0.002(4)
C15 0.049(5) 0.057(5) 0.088(6) -0.014(5) 0.003(5) 0.020(4)
C16 0.046(5) 0.065(6) 0.114(8) -0.005(5) 0.010(5) 0.007(5)
C17 0.062(6) 0.053(5) 0.082(6) -0.001(5) -0.003(4) -0.013(5)
C18 0.052(5) 0.053(5) 0.059(5) 0.000(4) -0.001(4) 0.007(4)
C19 0.050(5) 0.040(4) 0.025(3) 0.001(3) 0.002(3) -0.003(3)
C20 0.058(5) 0.055(5) 0.042(4) -0.002(4) 0.007(4) -0.009(4)
C21 0.062(6) 0.095(7) 0.048(5) 0.010(5) 0.008(4) -0.022(5)
C22 0.085(7) 0.079(7) 0.050(5) 0.016(5) 0.003(5) -0.045(6)
C23 0.098(7) 0.047(5) 0.052(5) 0.004(4) 0.005(5) -0.019(5)
C24 0.055(5) 0.050(5) 0.045(4) 0.003(4) 0.005(4) -0.007(4)
C25 0.042(4) 0.031(4) 0.059(5) 0.001(4) 0.012(4) 0.000(3)
C26 0.046(5) 0.036(4) 0.082(6) -0.004(4) 0.002(4) 0.005(4)
C27 0.061(6) 0.047(5) 0.113(8) -0.027(5) 0.002(5) 0.003(5)
C28 0.054(6) 0.043(5) 0.148(10) 0.008(6) -0.007(6) 0.007(4)
C29 0.073(6) 0.060(6) 0.089(7) 0.024(5) -0.008(5) 0.007(5)
C30 0.063(5) 0.059(5) 0.064(5) 0.012(4) 0.005(4) 0.010(4)
C31 0.042(4) 0.044(5) 0.042(4) -0.002(3) 0.012(3) -0.003(3)
C32 0.068(6) 0.065(5) 0.057(5) -0.018(4) 0.016(4) -0.024(4)
C33 0.106(7) 0.085(7) 0.055(5) -0.022(5) 0.041(5) -0.031(6)
C34 0.077(6) 0.086(6) 0.061(5) -0.014(5) 0.030(4) -0.010(6)
C35 0.065(6) 0.067(6) 0.061(5) 0.010(4) 0.008(4) -0.017(4)
C36 0.060(5) 0.052(5) 0.043(4) -0.004(4) 0.009(4) -0.007(4)
C37 0.062(5) 0.057(5) 0.039(4) -0.010(4) -0.002(4) 0.002(4)
C38 0.089(7) 0.033(4) 0.061(5) 0.002(4) 0.004(5) 0.003(4)
C39 0.093(7) 0.051(5) 0.069(5) -0.010(5) 0.001(5) -0.016(6)
C40 0.104(7) 0.060(6) 0.058(5) 0.014(4) 0.020(5) -0.025(5)
C41 0.052(5) 0.062(5) 0.052(5) -0.009(4) 0.024(4) -0.009(4)
C42 0.048(5) 0.066(5) 0.048(4) 0.004(4) -0.001(4) 0.002(4)
C43 0.059(5) 0.067(5) 0.048(4) -0.013(4) 0.020(4) -0.001(4)
C44 0.072(7) 0.106(8) 0.077(6) -0.003(6) 0.024(5) -0.008(6)
C45 0.083(7) 0.112(9) 0.077(6) 0.002(6) 0.029(5) -0.022(6)
C46 0.065(6) 0.076(6) 0.065(5) -0.003(5) 0.022(5) -0.011(5)
C47 0.051(5) 0.068(5) 0.047(4) -0.008(4) 0.012(4) -0.006(5)
C48 0.029(4) 0.113(8) 0.040(4) -0.008(5) 0.007(3) -0.001(5)

loop_
_atom_site_label
_atom_site_type_symbol
_atom_site_fract_x
_atom_site_fract_y
_atom_site_fract_z
_atom_site_U_iso_or_equiv
_atom_site_thermal_displace_type
_atom_site_occupancy
_atom_site_calc_flag
_atom_site_refinement_flags
_atom_site_disorder_group
Ru Ru 0.48053(3) 0.21929(5) 0.22063(2) 0.0380(2) Uani 1 d . .
Cl Cl 0.37387(11) 0.2790(2) 0.27714(8) 0.0629(5) Uani 1 d . .
P1 P 0.56501(11) 0.1891(2) 0.31554(8) 0.0458(5) Uani 1 d . .
P2 P 0.39720(10) 0.24496(15) 0.12573(7) 0.0381(5) Uani 1 d . .
O1 O 0.5253(3) 0.4755(4) 0.2131(2) 0.060(2) Uani 1 d . .
N1 N 0.4420(3) 0.0344(5) 0.2258(2) 0.0474(15) Uani 1 d . .
N2 N 0.5496(3) 0.0029(5) 0.1704(2) 0.0451(14) Uani 1 d . .
N3 N 0.5587(3) 0.1227(5) 0.1740(2) 0.0483(15) Uani 1 d . .
C1 C 0.5414(4) 0.0545(7) 0.3577(3) 0.048(2) Uani 1 d . .
C2 C 0.4766(6) 0.0582(9) 0.3886(4) 0.089(3) Uani 1 d . .
H2B H 0.4473(6) 0.1289(9) 0.3882(4) 0.107 Uiso 1 calc R .
C3 C 0.4545(6) -0.0427(10) 0.4205(4) 0.097(3) Uani 1 d . .
H3A H 0.4103(6) -0.0379(10) 0.4406(4) 0.117 Uiso 1 calc R .
C4 C 0.4944(6) -0.1440(10) 0.4228(5) 0.101(3) Uani 1 d . .
H4A H 0.4802(6) -0.2097(10) 0.4454(5) 0.121 Uiso 1 calc R .
C5 C 0.5566(7) -0.1505(10) 0.3915(7) 0.140(5) Uani 1 d . .
H5A H 0.5844(7) -0.2228(10) 0.3916(7) 0.167 Uiso 1 calc R .
C6 C 0.5802(6) -0.0523(9) 0.3594(5) 0.106(4) Uani 1 d . .
H6A H 0.6236(6) -0.0599(9) 0.3385(5) 0.127 Uiso 1 calc R .
C7 C 0.5671(4) 0.3049(7) 0.3752(3) 0.054(2) Uani 1 d . .
C8 C 0.5309(5) 0.4145(7) 0.3664(3) 0.063(2) Uani 1 d . .
H8A H 0.4998(5) 0.4305(7) 0.3296(3) 0.076 Uiso 1 calc R .
C9 C 0.5398(5) 0.5021(8) 0.4117(4) 0.085(3) Uani 1 d . .
H9A H 0.5142(5) 0.5761(8) 0.4055(4) 0.102 Uiso 1 calc R .
C10 C 0.5862(6) 0.4801(11) 0.4652(4) 0.090(3) Uani 1 d . .
H10A H 0.5930(6) 0.5400(11) 0.4951(4) 0.108 Uiso 1 calc R .
C11 C 0.6226(6) 0.3722(11) 0.4754(4) 0.089(3) Uani 1 d . .
H11A H 0.6535(6) 0.3576(11) 0.5124(4) 0.107 Uiso 1 calc R .
C12 C 0.6140(5) 0.2843(9) 0.4313(3) 0.079(3) Uani 1 d . .
H12A H 0.6393(5) 0.2103(9) 0.4385(3) 0.095 Uiso 1 calc R .
C13 C 0.6689(4) 0.1774(6) 0.3055(3) 0.045(2) Uani 1 d . .
C14 C 0.6975(4) 0.0821(6) 0.2740(3) 0.051(2) Uani 1 d . .
H14A H 0.6645(4) 0.0181(6) 0.2610(3) 0.061 Uiso 1 calc R .
C15 C 0.7734(4) 0.0799(7) 0.2615(4) 0.065(2) Uani 1 d . .
H15A H 0.7914(4) 0.0136(7) 0.2414(4) 0.078 Uiso 1 calc R .
C16 C 0.8231(5) 0.1745(8) 0.2786(4) 0.075(3) Uani 1 d . .
H16A H 0.8742(5) 0.1738(8) 0.2693(4) 0.090 Uiso 1 calc R .
C17 C 0.7958(5) 0.2701(7) 0.3096(4) 0.067(2) Uani 1 d . .
H17A H 0.8291(5) 0.3345(7) 0.3215(4) 0.080 Uiso 1 calc R .
C18 C 0.7198(4) 0.2725(7) 0.3234(3) 0.056(2) Uani 1 d . .
H18A H 0.7027(4) 0.3379(7) 0.3448(3) 0.067 Uiso 1 calc R .
C19 C 0.3234(4) 0.1257(6) 0.1148(3) 0.038(2) Uani 1 d . .
C20 C 0.2510(4) 0.1462(7) 0.1336(3) 0.052(2) Uani 1 d . .
H20A H 0.2383(4) 0.2233(7) 0.1462(3) 0.062 Uiso 1 calc R .
C21 C 0.1970(5) 0.0529(9) 0.1338(3) 0.068(2) Uani 1 d . .
H21A H 0.1487(5) 0.0677(9) 0.1469(3) 0.082 Uiso 1 calc R .
C22 C 0.2145(6) -0.0610(9) 0.1148(4) 0.072(3) Uani 1 d . .
H22A H 0.1781(6) -0.1231(9) 0.1147(4) 0.086 Uiso 1 calc R .
C23 C 0.2859(5) -0.0828(7) 0.0960(3) 0.066(2) Uani 1 d . .
H23A H 0.2975(5) -0.1596(7) 0.0823(3) 0.080 Uiso 1 calc R .
C24 C 0.3411(4) 0.0089(6) 0.0972(3) 0.050(2) Uani 1 d . .
H24A H 0.3903(4) -0.0078(6) 0.0861(3) 0.060 Uiso 1 calc R .
C25 C 0.3369(4) 0.3816(6) 0.1109(3) 0.044(2) Uani 1 d . .
C26 C 0.3261(4) 0.4664(6) 0.1547(4) 0.055(2) Uani 1 d . .
H26A H 0.3512(4) 0.4570(6) 0.1943(4) 0.066 Uiso 1 calc R .
C27 C 0.2774(5) 0.5672(7) 0.1400(5) 0.075(3) Uani 1 d . .
H27A H 0.2693(5) 0.6236(7) 0.1699(5) 0.090 Uiso 1 calc R .
C28 C 0.2417(5) 0.5815(8) 0.0810(5) 0.083(3) Uani 1 d . .
H28A H 0.2098(5) 0.6483(8) 0.0709(5) 0.100 Uiso 1 calc R .
C29 C 0.2531(5) 0.4981(8) 0.0373(4) 0.075(3) Uani 1 d . .
H29A H 0.2284(5) 0.5082(8) -0.0024(4) 0.090 Uiso 1 calc R .
C30 C 0.3002(4) 0.4003(7) 0.0513(4) 0.062(2) Uani 1 d . .
H30A H 0.3081(4) 0.3452(7) 0.0208(4) 0.075 Uiso 1 calc R .
C31 C 0.4499(4) 0.2488(6) 0.0579(3) 0.042(2) Uani 1 d . .
C32 C 0.4374(4) 0.1730(7) 0.0079(3) 0.063(2) Uani 1 d . .
H32A H 0.4006(4) 0.1112(7) 0.0071(3) 0.075 Uiso 1 calc R .
C33 C 0.4793(5) 0.1882(8) -0.0413(4) 0.079(3) Uani 1 d . .
H33A H 0.4710(5) 0.1363(8) -0.0747(4) 0.095 Uiso 1 calc R .
C34 C 0.5327(5) 0.2795(8) -0.0406(4) 0.073(2) Uani 1 d . .
H34A H 0.5606(5) 0.2896(8) -0.0737(4) 0.087 Uiso 1 calc R .
C35 C 0.5456(5) 0.3562(7) 0.0082(4) 0.064(2) Uani 1 d . .
H35A H 0.5821(5) 0.4183(7) 0.0085(4) 0.077 Uiso 1 calc R .
C36 C 0.5038(4) 0.3406(7) 0.0576(3) 0.052(2) Uani 1 d . .
H36A H 0.5124(4) 0.3930(7) 0.0908(3) 0.062 Uiso 1 calc R .
C37 C 0.4897(5) -0.0406(7) 0.2000(3) 0.053(2) Uani 1 d . .
C38 C 0.4783(5) -0.1681(6) 0.2013(3) 0.062(2) Uani 1 d . .
H38A H 0.5124(5) -0.2196(6) 0.1844(3) 0.074 Uiso 1 calc R .
C39 C 0.4167(5) -0.2153(8) 0.2277(4) 0.072(2) Uani 1 d . .
H39A H 0.4088(5) -0.2985(8) 0.2289(4) 0.087 Uiso 1 calc R .
C40 C 0.3649(5) -0.1339(8) 0.2532(3) 0.073(3) Uani 1 d . .
H40A H 0.3214(5) -0.1612(8) 0.2702(3) 0.088 Uiso 1 calc R .
C41 C 0.3830(4) -0.0143(7) 0.2511(3) 0.054(2) Uani 1 d . .
H41A H 0.3511(4) 0.0391(7) 0.2692(3) 0.065 Uiso 1 calc R .
C42 C 0.6188(4) 0.1596(7) 0.1435(3) 0.055(2) Uani 1 d . .
C43 C 0.6502(4) 0.0870(7) 0.1012(3) 0.057(2) Uani 1 d . .
H43A H 0.6306(4) 0.0094(7) 0.0931(3) 0.068 Uiso 1 calc R .
C44 C 0.7097(5) 0.1288(10) 0.0715(4) 0.084(3) Uani 1 d . .
H44A H 0.7279(5) 0.0786(10) 0.0425(4) 0.101 Uiso 1 calc R .
C45 C 0.7437(6) 0.2381(10) 0.0816(4) 0.089(3) Uani 1 d . .
H45A H 0.7844(6) 0.2640(10) 0.0609(4) 0.107 Uiso 1 calc R .
C46 C 0.7142(5) 0.3088(8) 0.1246(4) 0.068(2) Uani 1 d . .
H46A H 0.7371(5) 0.3841(8) 0.1333(4) 0.081 Uiso 1 calc R .
C47 C 0.6537(4) 0.2762(7) 0.1554(3) 0.055(2) Uani 1 d . .
H47A H 0.6355(4) 0.3286(7) 0.1835(3) 0.066 Uiso 1 calc R .
C48 C 0.5135(4) 0.3786(9) 0.2151(3) 0.061(2) Uani 1 d . .

loop_
_atom_type_symbol
_atom_type_description
_atom_type_scat_dispersion_real
_atom_type_scat_dispersion_imag
_atom_type_scat_source
C C 0.0033 0.0016 'International Tables Vol C Tables 4.2.6.8 and 6.1.1.4'
H H 0.0000 0.0000 'International Tables Vol C Tables 4.2.6.8 and 6.1.1.4'
N N 0.0061 0.0033 'International Tables Vol C Tables 4.2.6.8 and 6.1.1.4'
O O 0.0106 0.0060 'International Tables Vol C Tables 4.2.6.8 and 6.1.1.4'
P P 0.1023 0.0942 'International Tables Vol C Tables 4.2.6.8 and 6.1.1.4'
Ru Ru -1.2594 0.8363 'International Tables Vol C Tables 4.2.6.8 and 6.1.1.4'
Cl Cl 0.1484 0.1585 'International Tables Vol C Tables 4.2.6.8 and 6.1.1.4'

loop_
_geom_angle_atom_site_label_1
_geom_angle_atom_site_label_2
_geom_angle_atom_site_label_3
_geom_angle
_geom_angle_site_symmetry_1
_geom_angle_site_symmetry_3
_geom_angle_publ_flag
C48 Ru N3 103.2(3) . . ?
C48 Ru N1 179.3(3) . . ?
N3 Ru N1 76.4(2) . . ?
C48 Ru P2 89.1(2) . . ?
N3 Ru P2 89.1(2) . . ?
N1 Ru P2 90.20(15) . . ?
C48 Ru P1 91.8(2) . . ?
N3 Ru P1 90.0(2) . . ?
N1 Ru P1 88.8(2) . . ?
P2 Ru P1 178.79(7) . . ?
C48 Ru Cl 92.0(2) . . ?
N3 Ru Cl 164.8(2) . . ?
N1 Ru Cl 88.4(2) . . ?
P2 Ru Cl 90.38(8) . . ?
P1 Ru Cl 90.32(8) . . ?
C1 P1 C7 100.8(3) . . ?
C1 P1 C13 106.7(3) . . ?
C7 P1 C13 101.9(3) . . ?
C1 P1 Ru 113.8(2) . . ?
C7 P1 Ru 118.7(3) . . ?
C13 P1 Ru 113.3(2) . . ?
C19 P2 C25 101.5(3) . . ?
C19 P2 C31 108.4(3) . . ?
C25 P2 C31 99.3(3) . . ?
C19 P2 Ru 111.1(2) . . ?
C25 P2 Ru 121.0(2) . . ?
C31 P2 Ru 114.0(2) . . ?
C41 N1 C37 118.1(7) . . ?
C41 N1 Ru 131.3(5) . . ?
C37 N1 Ru 110.5(5) . . ?
N3 N2 C37 114.0(6) . . ?
N2 N3 C42 110.9(6) . . ?
N2 N3 Ru 117.3(4) . . ?
C42 N3 Ru 131.9(5) . . ?
C6 C1 C2 116.1(8) . . ?
C6 C1 P1 125.6(6) . . ?
C2 C1 P1 118.3(6) . . ?
C1 C2 C3 121.0(9) . . ?
C4 C3 C2 121.7(9) . . ?
C3 C4 C5 118.2(10) . . ?
C4 C5 C6 121.7(10) . . ?
C1 C6 C5 121.3(9) . . ?
C8 C7 C12 118.1(7) . . ?
C8 C7 P1 123.3(6) . . ?
C12 C7 P1 118.4(6) . . ?
C7 C8 C9 120.6(8) . . ?
C10 C9 C8 120.0(9) . . ?
C11 C10 C9 120.7(9) . . ?
C10 C11 C12 120.1(9) . . ?
C11 C12 C7 120.5(9) . . ?
C14 C13 C18 117.5(7) . . ?
C14 C13 P1 122.0(5) . . ?
C18 C13 P1 120.1(5) . . ?
C15 C14 C13 121.6(7) . . ?
C14 C15 C16 120.7(7) . . ?
C15 C16 C17 118.7(8) . . ?
C16 C17 C18 121.2(8) . . ?
C17 C18 C13 120.3(7) . . ?
C20 C19 C24 118.3(6) . . ?
C20 C19 P2 118.9(5) . . ?
C24 C19 P2 122.0(5) . . ?
C19 C20 C21 120.7(7) . . ?
C22 C21 C20 120.3(8) . . ?
C23 C22 C21 119.7(8) . . ?
C22 C23 C24 120.5(8) . . ?
C23 C24 C19 120.4(7) . . ?
C26 C25 C30 118.3(7) . . ?
C26 C25 P2 123.8(6) . . ?
C30 C25 P2 117.8(5) . . ?
C25 C26 C27 120.4(8) . . ?
C28 C27 C26 119.4(8) . . ?
C29 C28 C27 120.3(8) . . ?
C30 C29 C28 120.6(9) . . ?
C29 C30 C25 121.0(8) . . ?
C36 C31 C32 118.6(6) . . ?
C36 C31 P2 115.1(5) . . ?
C32 C31 P2 126.2(5) . . ?
C31 C32 C33 120.5(7) . . ?
C34 C33 C32 119.9(7) . . ?
C33 C34 C35 120.6(7) . . ?
C34 C35 C36 119.4(7) . . ?
C31 C36 C35 120.9(7) . . ?
N1 C37 N2 121.6(7) . . ?
N1 C37 C38 120.4(7) . . ?
N2 C37 C38 118.0(7) . . ?
C39 C38 C37 120.0(8) . . ?
C38 C39 C40 118.8(8) . . ?
C41 C40 C39 116.0(8) . . ?
N1 C41 C40 126.6(7) . . ?
N3 C42 C43 122.9(7) . . ?
N3 C42 C47 120.3(7) . . ?
C43 C42 C47 116.7(7) . . ?
C44 C43 C42 120.6(8) . . ?
C45 C44 C43 124.1(9) . . ?
C44 C45 C46 115.6(9) . . ?
C47 C46 C45 124.5(8) . . ?
C46 C47 C42 118.5(7) . . ?
O1 C48 Ru 172.5(7) . . ?

loop_
_geom_bond_atom_site_label_1
_geom_bond_atom_site_label_2
_geom_bond_distance
_geom_bond_site_symmetry_2
_geom_bond_publ_flag
Ru C48 1.856(10) . ?
Ru N3 2.087(6) . ?
Ru N1 2.154(6) . ?
Ru P2 2.400(2) . ?
Ru P1 2.416(2) . ?
Ru Cl 2.440(2) . ?
P1 C1 1.825(7) . ?
P1 C7 1.832(7) . ?
P1 C13 1.837(7) . ?
P2 C19 1.826(7) . ?
P2 C25 1.837(7) . ?
P2 C31 1.846(6) . ?
O1 C48 1.091(9) . ?
N1 C41 1.334(8) . ?
N1 C37 1.344(8) . ?
N2 N3 1.333(7) . ?
N2 C37 1.375(9) . ?
N3 C42 1.368(8) . ?
C1 C6 1.354(10) . ?
C1 C2 1.383(10) . ?
C2 C3 1.395(12) . ?
C3 C4 1.311(12) . ?
C4 C5 1.350(13) . ?
C5 C6 1.384(12) . ?
C7 C8 1.364(10) . ?
C7 C12 1.408(10) . ?
C8 C9 1.384(10) . ?
C9 C10 1.361(12) . ?
C10 C11 1.352(12) . ?
C11 C12 1.367(11) . ?
C13 C14 1.386(9) . ?
C13 C18 1.394(9) . ?
C14 C15 1.371(9) . ?
C15 C16 1.372(10) . ?
C16 C17 1.373(10) . ?
C17 C18 1.383(10) . ?
C19 C20 1.383(9) . ?
C19 C24 1.392(9) . ?
C20 C21 1.389(10) . ?
C21 C22 1.370(11) . ?
C22 C23 1.369(11) . ?
C23 C24 1.387(9) . ?
C25 C26 1.375(9) . ?
C25 C30 1.400(9) . ?
C26 C27 1.407(10) . ?
C27 C28 1.375(12) . ?
C28 C29 1.365(11) . ?
C29 C30 1.363(10) . ?
C31 C36 1.376(9) . ?
C31 C32 1.380(9) . ?
C32 C33 1.387(9) . ?
C33 C34 1.363(10) . ?
C34 C35 1.365(10) . ?
C35 C36 1.390(9) . ?
C37 C38 1.422(10) . ?
C38 C39 1.376(10) . ?
C39 C40 1.431(11) . ?
C40 C41 1.358(10) . ?
C42 C43 1.390(9) . ?
C42 C47 1.431(10) . ?
C43 C44 1.365(10) . ?
C44 C45 1.347(11) . ?
C45 C46 1.374(11) . ?
C46 C47 1.363(9) . ?
